data_4327321
loop_
_publ_author_name
'Gulliver T. Dalton'
'Lydie Viau'
'Susan M. Waterman'
'Mark G. Humphrey'
'Michael I. Bruce'
'Paul J. Low'
'Rachel L. Roberts'
'Anthony C. Willis'
'George A. Koutsantonis'
'Brian W. Skelton'
'Allan H. White'

_publ_contact_author_address
;
Research School of Chemistry,
Australian National University,
Canberra, A. C. T. 0200, Australia
;
_publ_contact_author_email ' willis@rsc.anu.edu.au '
_publ_contact_author_fax ' 61 2 6125 0750 '
_publ_contact_author_name ' Anthony C. Willis '
_publ_contact_author_phone ' 61 2 6125 4109 '
_publ_section_title
;
 Mixed-Metal Cluster Chemistry. 28. Core Enlargement of Tungsten-Iridium
 Clusters with Alkynyl, Ethyndiyl, and Butadiyndiyl Reagents
;
_journal_name_full 'Inorganic Chemistry'
_journal_page_first 3261
_journal_page_last 3269
_journal_paper_doi 10.1021/ic050040+
_journal_volume 44
_journal_year 2005
_chemical_compound_source
;
?
;
_chemical_formula_moiety ' C37 H25 Ir3 O13 W3 , C H2 Cl2'
_chemical_formula_sum 'C38 H27 Cl2 Ir3 O13 W3'
_chemical_formula_weight 1890.74
_chemical_name_systematic
; 
? 
;
_space_group_IT_number 2
_symmetry_cell_setting triclinic
_symmetry_space_group_name_Hall '-P 1'
_symmetry_space_group_name_H-M 'P -1'
_atom_sites_solution_hydrogens geom
_atom_sites_solution_primary direct
_audit_creation_date 04-09-09
_audit_creation_method CRYSTALS_ver_12-03-99
_audit_update_record
;
2004-09-09 - Report on C38 H27 Cl2 Ir3 O13 W3
             by Anthony C. Willis
             for  Mark Humphrey and Lydie Viau
2004-09-09 - passes checkcif tests with minor warnings  
;
_cell_angle_alpha 103.8998(8)
_cell_angle_beta 93.3532(10)
_cell_angle_gamma 95.1018(10)
_cell_formula_units_Z 2
_cell_length_a 10.3264(1)
_cell_length_b 13.5767(2)
_cell_length_c 15.6551(3)
_cell_measurement_reflns_used 36571
_cell_measurement_temperature 200
_cell_measurement_theta_max 27
_cell_measurement_theta_min 3
_cell_volume 2114.86(6)
_computing_cell_refinement
; 
 Denzo/Scalepack (Otwinowski & Minor, 1996) 
;
_computing_data_collection
; 
 COLLECT (Nonius BV, 1997) 
;
_computing_data_reduction
; 
 Denzo/Scalepack (Otwinowski & Minor, 1996) 
;
_computing_molecular_graphics
; 
ORTEP-II (Johnson 1976) in teXsan (MSC, 1992-1997)
;
_computing_publication_material
; 
 CRYSTALS (Watkin et al 2003) 
;
_computing_structure_refinement
; 
 CRYSTALS (Watkin et al 2003) 
;
_computing_structure_solution
; 
 SIR92 (Altomare et al, 1994) 
;
_diffrn_ambient_temperature 200
_diffrn_measured_fraction_theta_full 0.999
_diffrn_measured_fraction_theta_max 0.999
_diffrn_measurement_device_type
; 
Nonius Kappa CCD 
;
_diffrn_measurement_method ' \f and \w scans with CCD '
_diffrn_radiation_monochromator graphite
_diffrn_radiation_type 'Mo K\a'
_diffrn_radiation_wavelength 0.71073
_diffrn_reflns_av_R_equivalents 0.09
_diffrn_reflns_limit_h_max 13
_diffrn_reflns_limit_h_min -12
_diffrn_reflns_limit_k_max 17
_diffrn_reflns_limit_k_min -17
_diffrn_reflns_limit_l_max 20
_diffrn_reflns_limit_l_min -20
_diffrn_reflns_number 52181
_diffrn_reflns_theta_full 27.497
_diffrn_reflns_theta_max 27.497
_diffrn_reflns_theta_min 2.690
_diffrn_standards_decay_% 0.00
_diffrn_standards_interval_count 0
_diffrn_standards_interval_time 0
_diffrn_standards_number 0
_exptl_absorpt_coefficient_mu 17.716
_exptl_absorpt_correction_T_max 0.514
_exptl_absorpt_correction_T_min 0.121
_exptl_absorpt_correction_type integration
_exptl_absorpt_process_details
;
via gaussian method (Coppens, 1970) implemented in maXus (2000)
;
_exptl_crystal_colour ' black '
_exptl_crystal_density_diffrn 2.969
_exptl_crystal_description ' plate '
_exptl_crystal_F_000 1692
_exptl_crystal_size_max 0.22
_exptl_crystal_size_mid 0.07
_exptl_crystal_size_min 0.04
_refine_diff_density_max 3.14
_refine_diff_density_min -2.86
_refine_ls_extinction_method none
_refine_ls_goodness_of_fit_ref 0.9797
_refine_ls_hydrogen_treatment noref
_refine_ls_matrix_type full
_refine_ls_number_parameters 551
_refine_ls_number_reflns 7384
_refine_ls_number_restraints 30
_refine_ls_R_factor_all 0.0363
_refine_ls_R_factor_gt 0.0330
_refine_ls_shift/su_max 0.001525
_refine_ls_structure_factor_coef F
_refine_ls_weighting_details
;
 Method, part 1, Chebychev polynomial, (Watkin, 1994, Prince, 1982) 
 [weight] = 1.0/[A~0~*T~0~(x)+A~1~*T~1~(x) ... +A~n-1~]*T~n-1~(x)] 
 where A~i~ are the Chebychev coefficients listed below and x= Fcalc/Fmax 
 Method = Robust Weighting (Prince, 1982) 
 W = [weight] * [1-(deltaF/6*sigmaF)^2^]^2^ 
 A~i~ are: 
 1.87 0.307 1.47 
;
_refine_ls_weighting_scheme calc
_refine_ls_wR_factor_all 0.0413
_refine_ls_wR_factor_gt 0.0390
_refine_ls_wR_factor_ref 0.0390
_reflns_limit_h_max 13
_reflns_limit_h_min -13
_reflns_limit_k_max 17
_reflns_limit_k_min -17
_reflns_limit_l_max 20
_reflns_limit_l_min 0
_reflns_number_gt 7384
_reflns_number_total 9708
_reflns_threshold_expression I>3.00u(I)
_cod_data_source_file ic0500402Bsi20050111_065545_5.cif
_cod_data_source_block mgh042
_cod_original_cell_volume 2114.86(5)
_cod_original_sg_symbol_H-M 'P -1 '
_cod_original_formula_sum ' C38 H27 Cl2 Ir3 O13 W3 '
_cod_database_code 4327321

loop_
_symmetry_equiv_pos_as_xyz
x,y,z
-x,-y,-z

loop_
_atom_site_label
_atom_site_type_symbol
_atom_site_fract_x
_atom_site_fract_y
_atom_site_fract_z
_atom_site_U_iso_or_equiv
_atom_site_occupancy
_atom_site_adp_type
_atom_site_refinement_flags_posn
_atom_site_refinement_flags_adp
_atom_site_refinement_flags_occupancy
Ir1 Ir 0.10262(3) 0.35839(2) 0.13089(2) 0.0323 1.0000 Uani . . .
Ir2 Ir 0.17288(3) 0.38551(2) 0.323284(19) 0.0251 1.0000 Uani . . .
Ir3 Ir 0.08055(3) 0.24053(2) 0.40740(2) 0.0292 1.0000 Uani . . .
W4 W 0.33504(3) 0.30291(2) 0.185194(19) 0.0236 1.0000 Uani . . .
W5 W 0.07079(3) 0.19708(2) 0.220665(19) 0.0253 1.0000 Uani . . .
W6 W 0.38342(3) -0.14271(2) 0.32544(2) 0.0339 1.0000 Uani . . .
Cl1 Cl 0.8678(6) 0.8118(4) 0.2790(4) 0.1112 1.0000 Uani D U .
Cl21 Cl 1.0037(10) 0.6699(9) 0.1705(7) 0.1387 0.602(15) Uani D U P
Cl22 Cl 0.863(2) 0.6079(11) 0.1731(14) 0.1607 0.398(15) Uani D U P
O11 O 0.3353(6) 0.5387(4) 0.2196(5) 0.0441 1.0000 Uani . . .
O12 O 0.2069(7) 0.1963(7) -0.0063(5) 0.0566 1.0000 Uani . . .
O13 O 0.1534(10) 0.5219(11) 0.0342(10) 0.1157 1.0000 Uani . . .
O14 O -0.1765(7) 0.3033(6) 0.0546(6) 0.0560 1.0000 Uani . . .
O21 O -0.0235(7) 0.5437(5) 0.3467(6) 0.0607 1.0000 Uani . . .
O22 O 0.3715(6) 0.5121(5) 0.4652(5) 0.0534 1.0000 Uani . . .
O31 O -0.1428(7) 0.3709(7) 0.4670(5) 0.0593 1.0000 Uani . . .
O32 O -0.0366(9) 0.0301(6) 0.4203(6) 0.0641 1.0000 Uani . . .
O33 O 0.2772(9) 0.3190(7) 0.5678(6) 0.0705 1.0000 Uani . . .
O51 O -0.1646(5) 0.3242(5) 0.2654(4) 0.0393 1.0000 Uani . . .
O61 O 0.2326(10) -0.1676(8) 0.1408(6) 0.0773 1.0000 Uani . . .
O62 O 0.6465(8) -0.0072(6) 0.3282(6) 0.0601 1.0000 Uani . . .
O63 O 0.5442(8) -0.2907(6) 0.1957(6) 0.0631 1.0000 Uani . . .
C1 C 0.2670(6) 0.2526(5) 0.2867(5) 0.0247 1.0000 Uani . . .
C2 C 0.2210(7) 0.1771(6) 0.3271(5) 0.0278 1.0000 Uani . . .
C3 C 0.2763(8) 0.0846(6) 0.3290(5) 0.0311 1.0000 Uani . . .
C4 C 0.3193(8) 0.0040(6) 0.3300(5) 0.0317 1.0000 Uani . . .
C11 C 0.3093(8) 0.4504(6) 0.2101(6) 0.0338 1.0000 Uani . . .
C12 C 0.2207(8) 0.2487(7) 0.0656(5) 0.0366 1.0000 Uani . . .
C13 C 0.1305(11) 0.4622(10) 0.0720(9) 0.0628 1.0000 Uani . . .
C14 C -0.0726(9) 0.3281(8) 0.0851(6) 0.0408 1.0000 Uani . . .
C21 C 0.0526(9) 0.4864(7) 0.3353(6) 0.0415 1.0000 Uani . . .
C22 C 0.2983(8) 0.4652(7) 0.4120(6) 0.0372 1.0000 Uani . . .
C31 C -0.0623(9) 0.3215(8) 0.4465(6) 0.0432 1.0000 Uani . . .
C32 C 0.0051(9) 0.1091(8) 0.4177(6) 0.0413 1.0000 Uani . . .
C33 C 0.2020(10) 0.2911(8) 0.5095(7) 0.0475 1.0000 Uani . . .
C41 C 0.5351(7) 0.2690(6) 0.2470(6) 0.0304 1.0000 Uani . . .
C42 C 0.5030(7) 0.1956(6) 0.1645(6) 0.0314 1.0000 Uani . . .
C43 C 0.5033(8) 0.2470(6) 0.0953(5) 0.0325 1.0000 Uani . . .
C44 C 0.5325(7) 0.3534(6) 0.1342(6) 0.0321 1.0000 Uani . . .
C45 C 0.5535(7) 0.3658(6) 0.2282(6) 0.0299 1.0000 Uani . . .
C51 C -0.0695(8) 0.2860(6) 0.2548(6) 0.0365 1.0000 Uani . . .
C52 C -0.1127(8) 0.1009(7) 0.1319(7) 0.0432 1.0000 Uani . . .
C53 C -0.0814(9) 0.0534(6) 0.2012(6) 0.0429 1.0000 Uani . . .
C54 C 0.0415(9) 0.0224(7) 0.1916(7) 0.0459 1.0000 Uani . . .
C55 C 0.0901(9) 0.0474(7) 0.1160(7) 0.0457 1.0000 Uani . . .
C56 C -0.0062(10) 0.0969(7) 0.0800(7) 0.0461 1.0000 Uani . . .
C61 C 0.2885(11) -0.1595(8) 0.2076(6) 0.0510 1.0000 Uani . . .
C62 C 0.5494(9) -0.0565(7) 0.3258(7) 0.0437 1.0000 Uani . . .
C63 C 0.4868(10) -0.2372(7) 0.2429(7) 0.0474 1.0000 Uani . . .
C64 C 0.2904(12) -0.1136(8) 0.4621(7) 0.0528 1.0000 Uani . . .
C65 C 0.2068(11) -0.1892(9) 0.3985(7) 0.0522 1.0000 Uani . . .
C66 C 0.2761(12) -0.2738(8) 0.3735(8) 0.0556 1.0000 Uani . . .
C67 C 0.4000(12) -0.2529(9) 0.4170(8) 0.0578 1.0000 Uani . . .
C68 C 0.4119(13) -0.1526(9) 0.4759(7) 0.0582 1.0000 Uani . . .
C411 C 0.5609(8) 0.2462(7) 0.3346(6) 0.0350 1.0000 Uani . . .
C421 C 0.4854(9) 0.0804(6) 0.1503(6) 0.0394 1.0000 Uani . . .
C431 C 0.4960(10) 0.1990(9) -0.0021(6) 0.0502 1.0000 Uani . . .
C441 C 0.5540(9) 0.4350(7) 0.0854(7) 0.0444 1.0000 Uani . . .
C451 C 0.6028(8) 0.4651(6) 0.2944(7) 0.0390 1.0000 Uani . . .
C501 C 0.8509(19) 0.707(2) 0.189(2) 0.1131 0.602(15) Uani D U P
C502 C 0.898(8) 0.7362(16) 0.176(2) 0.1316 0.398(15) Uani D U P
H521 H -0.1953(8) 0.1315(7) 0.1221(7) 0.0474 1.0000 Uiso R . .
H531 H -0.1388(9) 0.0441(6) 0.2486(6) 0.0475 1.0000 Uiso R . .
H541 H 0.0888(9) -0.0123(7) 0.2317(7) 0.0522 1.0000 Uiso R . .
H551 H 0.1762(9) 0.0328(7) 0.0925(7) 0.0493 1.0000 Uiso R . .
H561 H 0.0004(10) 0.1244(7) 0.0265(7) 0.0503 1.0000 Uiso R . .
H641 H 0.2675(12) -0.0444(8) 0.4923(7) 0.0665 1.0000 Uiso R . .
H651 H 0.1160(11) -0.1827(9) 0.3762(7) 0.0653 1.0000 Uiso R . .
H661 H 0.2417(12) -0.3395(8) 0.3307(8) 0.0664 1.0000 Uiso R . .
H671 H 0.4700(12) -0.2999(9) 0.4087(8) 0.0763 1.0000 Uiso R . .
H681 H 0.4887(13) -0.1178(9) 0.5174(7) 0.0704 1.0000 Uiso R . .
H4111 H 0.6547(8) 0.2351(7) 0.3430(6) 0.0418 1.0000 Uiso R . .
H4112 H 0.5407(8) 0.3049(7) 0.3823(6) 0.0418 1.0000 Uiso R . .
H4113 H 0.5045(8) 0.1833(7) 0.3370(6) 0.0418 1.0000 Uiso R . .
H4211 H 0.5721(9) 0.0533(6) 0.1433(6) 0.0484 1.0000 Uiso R . .
H4212 H 0.4465(9) 0.0627(6) 0.2024(6) 0.0484 1.0000 Uiso R . .
H4213 H 0.4259(9) 0.0495(6) 0.0959(6) 0.0484 1.0000 Uiso R . .
H4311 H 0.5852(10) 0.1842(9) -0.0198(6) 0.0600 1.0000 Uiso R . .
H4312 H 0.4615(10) 0.2468(9) -0.0353(6) 0.0600 1.0000 Uiso R . .
H4313 H 0.4366(10) 0.1339(9) -0.0161(6) 0.0600 1.0000 Uiso R . .
H4411 H 0.6471(9) 0.4412(7) 0.0714(7) 0.0561 1.0000 Uiso R . .
H4412 H 0.5334(9) 0.5015(7) 0.1230(7) 0.0561 1.0000 Uiso R . .
H4413 H 0.4958(9) 0.4168(7) 0.0294(7) 0.0561 1.0000 Uiso R . .
H4511 H 0.7004(8) 0.4730(6) 0.3002(7) 0.0451 1.0000 Uiso R . .
H4512 H 0.5708(8) 0.5235(6) 0.2737(7) 0.0451 1.0000 Uiso R . .
H4513 H 0.5698(8) 0.4644(6) 0.3531(7) 0.0451 1.0000 Uiso R . .
H5011 H 0.8116(19) 0.725(2) 0.136(2) 0.1302 0.6 Uiso R . .
H5012 H 0.7937(19) 0.650(2) 0.203(2) 0.1302 0.6 Uiso R . .
H5021 H 0.992(8) 0.7499(16) 0.166(2) 0.1560 0.4 Uiso R . .
H5022 H 0.842(8) 0.7535(16) 0.129(2) 0.1560 0.4 Uiso R . .

loop_
_atom_site_aniso_label
_atom_site_aniso_U_11
_atom_site_aniso_U_22
_atom_site_aniso_U_33
_atom_site_aniso_U_23
_atom_site_aniso_U_13
_atom_site_aniso_U_12
Ir1 0.02760(15) 0.03586(16) 0.03642(17) 0.01368(13) 0.00074(12) 0.00671(11)
Ir2 0.02301(13) 0.02093(13) 0.02830(14) -0.00033(10) 0.00207(10) 0.00364(9)
Ir3 0.02708(14) 0.03191(15) 0.02789(15) 0.00464(11) 0.00623(11) 0.00345(11)
W4 0.02310(14) 0.02171(13) 0.02584(14) 0.00432(10) 0.00425(10) 0.00453(10)
W5 0.02326(14) 0.02247(14) 0.02701(15) 0.00087(11) 0.00076(10) 0.00028(10)
W6 0.04194(18) 0.02584(15) 0.03558(17) 0.00755(12) 0.00980(13) 0.00803(12)
Cl1 0.117(4) 0.076(3) 0.127(4) 0.003(2) -0.003(3) 0.006(2)
Cl21 0.106(7) 0.164(10) 0.126(8) -0.011(6) 0.004(5) 0.043(6)
Cl22 0.211(17) 0.089(9) 0.183(15) 0.015(9) 0.077(12) 0.032(10)
O11 0.042(3) 0.026(3) 0.068(4) 0.014(3) 0.014(3) 0.009(2)
O12 0.047(4) 0.080(5) 0.032(3) -0.006(3) 0.000(3) 0.008(4)
O13 0.063(6) 0.140(10) 0.185(13) 0.133(11) -0.018(7) -0.013(6)
O14 0.033(3) 0.066(5) 0.068(5) 0.021(4) -0.013(3) 0.000(3)
O21 0.036(3) 0.045(4) 0.089(6) -0.014(4) -0.005(3) 0.028(3)
O22 0.037(3) 0.047(4) 0.058(4) -0.018(3) -0.015(3) 0.002(3)
O31 0.044(4) 0.080(5) 0.050(4) -0.001(4) 0.010(3) 0.031(4)
O32 0.073(5) 0.050(4) 0.073(5) 0.030(4) 0.013(4) -0.016(4)
O33 0.069(5) 0.081(6) 0.049(5) 0.001(4) -0.022(4) 0.006(4)
O51 0.025(3) 0.049(3) 0.044(3) 0.006(3) 0.005(2) 0.014(2)
O61 0.095(7) 0.081(6) 0.048(5) -0.004(4) -0.004(5) 0.029(5)
O62 0.050(4) 0.050(4) 0.079(6) 0.015(4) 0.016(4) -0.004(3)
O63 0.069(5) 0.048(4) 0.072(5) 0.004(4) 0.033(4) 0.019(4)
C1 0.016(3) 0.024(3) 0.031(4) 0.000(3) 0.003(3) 0.001(2)
C2 0.029(4) 0.025(3) 0.026(3) 0.000(3) 0.002(3) 0.002(3)
C3 0.031(4) 0.031(4) 0.033(4) 0.011(3) 0.005(3) 0.001(3)
C4 0.042(4) 0.022(3) 0.033(4) 0.007(3) 0.005(3) 0.008(3)
C11 0.028(4) 0.031(4) 0.044(5) 0.011(3) 0.005(3) 0.006(3)
C12 0.038(4) 0.048(5) 0.023(4) 0.006(3) -0.003(3) 0.010(4)
C13 0.045(6) 0.075(8) 0.082(8) 0.049(7) -0.006(5) 0.006(5)
C14 0.042(5) 0.052(5) 0.035(4) 0.022(4) -0.001(4) 0.011(4)
C21 0.039(5) 0.033(4) 0.046(5) -0.001(4) 0.003(4) -0.001(3)
C22 0.035(4) 0.034(4) 0.040(4) 0.001(3) 0.002(3) 0.009(3)
C31 0.038(5) 0.051(5) 0.038(5) 0.005(4) 0.010(4) 0.004(4)
C32 0.035(4) 0.051(5) 0.040(5) 0.016(4) 0.006(4) 0.003(4)
C33 0.049(5) 0.040(5) 0.049(6) 0.001(4) 0.006(4) 0.009(4)
C41 0.020(3) 0.031(4) 0.040(4) 0.007(3) 0.002(3) 0.006(3)
C42 0.024(3) 0.024(3) 0.048(5) 0.006(3) 0.014(3) 0.010(3)
C43 0.032(4) 0.035(4) 0.031(4) 0.006(3) 0.012(3) 0.009(3)
C44 0.023(3) 0.034(4) 0.045(4) 0.015(3) 0.012(3) 0.008(3)
C45 0.017(3) 0.031(4) 0.043(4) 0.010(3) 0.006(3) 0.003(3)
C51 0.037(4) 0.032(4) 0.040(4) 0.007(3) 0.006(3) 0.002(3)
C52 0.028(4) 0.039(5) 0.052(5) -0.004(4) -0.009(4) -0.007(3)
C53 0.046(5) 0.028(4) 0.045(5) 0.001(3) -0.008(4) -0.021(4)
C54 0.034(4) 0.038(5) 0.058(6) 0.006(4) -0.015(4) -0.008(4)
C55 0.040(5) 0.036(5) 0.047(5) -0.014(4) 0.001(4) -0.001(4)
C56 0.050(5) 0.034(4) 0.041(5) -0.008(4) -0.009(4) -0.008(4)
C61 0.067(7) 0.050(6) 0.028(4) -0.007(4) -0.003(4) 0.013(5)
C62 0.045(5) 0.038(5) 0.051(5) 0.013(4) 0.013(4) 0.012(4)
C63 0.053(5) 0.032(4) 0.059(6) 0.010(4) 0.021(5) 0.006(4)
C64 0.081(7) 0.047(5) 0.039(5) 0.016(4) 0.025(5) 0.019(5)
C65 0.052(6) 0.062(7) 0.049(6) 0.025(5) 0.011(5) 0.006(5)
C66 0.068(7) 0.034(5) 0.065(7) 0.011(4) 0.021(5) -0.005(4)
C67 0.069(7) 0.052(6) 0.070(7) 0.038(6) 0.024(6) 0.027(5)
C68 0.080(8) 0.056(6) 0.039(5) 0.015(5) 0.002(5) 0.009(6)
C411 0.027(4) 0.036(4) 0.042(5) 0.011(3) -0.003(3) 0.001(3)
C421 0.051(5) 0.024(4) 0.046(5) 0.009(3) 0.014(4) 0.012(3)
C431 0.047(5) 0.065(6) 0.038(5) 0.005(4) 0.016(4) 0.016(5)
C441 0.043(5) 0.044(5) 0.053(6) 0.021(4) 0.012(4) 0.013(4)
C451 0.035(4) 0.024(4) 0.054(5) 0.001(3) 0.007(4) 0.002(3)
C501 0.095(12) 0.112(13) 0.119(13) 0.000(12) -0.008(11) 0.025(11)
C502 0.164(16) 0.078(14) 0.148(15) 0.011(14) 0.033(15) 0.019(14)

loop_
_atom_type_symbol
_atom_type_scat_dispersion_real
_atom_type_scat_dispersion_imag
_atom_type_scat_Cromer_Mann_a1
_atom_type_scat_Cromer_Mann_b1
_atom_type_scat_Cromer_Mann_a2
_atom_type_scat_Cromer_Mann_b2
_atom_type_scat_Cromer_Mann_a3
_atom_type_scat_Cromer_Mann_b3
_atom_type_scat_Cromer_Mann_a4
_atom_type_scat_Cromer_Mann_b4
_atom_type_scat_Cromer_Mann_c
_atom_type_scat_source
'C   ' 0.0033 0.0016 2.3100 20.8439 1.0200 10.2075 1.5886 0.5687 0.8650 51.6512 0.2156 International_Tables_Vol_IV_Table_2.2B
'H   ' 0.0000 0.0000 0.4930 10.5109 0.3229 26.1257 0.1402 3.1424 0.0408 57.7998 0.0030 International_Tables_Vol_IV_Table_2.2B
'Cl  ' 0.1484 0.1585 11.4604 0.0104 7.1964 1.1662 6.2556 18.5194 1.6455 47.7784 -9.5574 International_Tables_Vol_IV_Table_2.2B
'Ir  ' -1.4442 7.9887 27.3049 1.5928 16.7296 8.8655 15.6115 0.4179 5.8338 45.0011 11.4722 International_Tables_Vol_IV_Table_2.2B
'O   ' 0.0106 0.0060 3.0485 13.2771 2.2868 5.7011 1.5463 0.3239 0.8670 32.9089 0.2508 International_Tables_Vol_IV_Table_2.2B
'W   ' -0.8490 6.8722 29.0818 1.7203 15.4300 9.2259 14.4327 0.3217 5.1198 57.0560 9.8875 International_Tables_Vol_IV_Table_2.2B

loop_
_exptl_crystal_face_index_h
_exptl_crystal_face_index_k
_exptl_crystal_face_index_l
_exptl_crystal_face_perp_dist
1 0 0 0.080
-1 0 0 0.140
0 1 0 0.070
-1 -3 0 0.040
0 0 1 0.020
0 0 -1 0.020
2 -5 0 0.060

loop_
_geom_angle_atom_site_label_1
_geom_angle_atom_site_label_2
_geom_angle_atom_site_label_3
_geom_angle
_geom_angle_publ_flag
Ir2 Ir1 W4 60.510(10) yes
Ir2 Ir1 W5 56.016(9) yes
W4 Ir1 W5 67.366(10) yes
Ir2 Ir1 C11 55.8(2) yes
W4 Ir1 C11 44.66(18) yes
W5 Ir1 C11 99.38(19) yes
Ir2 Ir1 C12 105.5(2) yes
W4 Ir1 C12 49.1(2) yes
W5 Ir1 C12 76.1(2) yes
C11 Ir1 C12 85.5(3) yes
Ir2 Ir1 C13 123.7(4) yes
W4 Ir1 C13 110.4(3) yes
W5 Ir1 C13 177.6(4) yes
C11 Ir1 C13 79.0(4) yes
C12 Ir1 C13 102.0(5) yes
Ir2 Ir1 C14 120.3(3) yes
W4 Ir1 C14 152.1(3) yes
W5 Ir1 C14 89.8(3) yes
C11 Ir1 C14 162.2(4) yes
C12 Ir1 C14 111.7(4) yes
C13 Ir1 C14 92.2(4) yes
Ir1 Ir2 Ir3 120.184(13) yes
Ir1 Ir2 W4 55.364(10) yes
Ir3 Ir2 W4 111.841(12) yes
Ir1 Ir2 W5 60.069(10) yes
Ir3 Ir2 W5 61.948(11) yes
W4 Ir2 W5 66.924(10) yes
Ir1 Ir2 C1 86.4(2) yes
Ir3 Ir2 C1 68.9(2) yes
W4 Ir2 C1 44.2(2) yes
W5 Ir2 C1 51.87(18) yes
Ir1 Ir2 C11 52.13(19) yes
Ir3 Ir2 C11 153.98(18) yes
W4 Ir2 C11 42.19(18) yes
W5 Ir2 C11 99.79(19) yes
C1 Ir2 C11 85.3(3) yes
Ir1 Ir2 C21 83.2(3) yes
Ir3 Ir2 C21 107.7(3) yes
W4 Ir2 C21 133.0(3) yes
W5 Ir2 C21 113.6(3) yes
C1 Ir2 C21 165.3(3) yes
Ir1 Ir2 C22 138.2(3) yes
Ir3 Ir2 C22 100.2(3) yes
W4 Ir2 C22 101.8(3) yes
W5 Ir2 C22 149.3(3) yes
C1 Ir2 C22 99.5(3) yes
C11 Ir2 C21 96.4(3) yes
C11 Ir2 C22 86.9(3) yes
C21 Ir2 C22 95.1(4) yes
Ir2 Ir3 W5 59.052(10) yes
Ir2 Ir3 C2 73.1(2) yes
W5 Ir3 C2 52.9(2) yes
Ir2 Ir3 C31 89.7(3) yes
W5 Ir3 C31 108.3(3) yes
C2 Ir3 C31 159.2(4) yes
Ir2 Ir3 C32 157.0(3) yes
W5 Ir3 C32 98.0(3) yes
C2 Ir3 C32 92.9(3) yes
C31 Ir3 C32 99.3(4) yes
Ir2 Ir3 C33 94.0(3) yes
W5 Ir3 C33 140.5(3) yes
C2 Ir3 C33 94.0(4) yes
C31 Ir3 C33 98.9(4) yes
C32 Ir3 C33 105.3(4) yes
Ir2 W4 Ir1 64.125(11) yes
Ir2 W4 W5 54.512(9) yes
Ir1 W4 W5 58.623(10) yes
Ir2 W4 C1 46.68(19) yes
Ir1 W4 C1 95.41(19) yes
W5 W4 C1 44.85(19) yes
Ir2 W4 C11 61.0(2) yes
Ir1 W4 C11 60.9(2) yes
W5 W4 C11 104.4(2) yes
C1 W4 C11 106.1(3) yes
Ir2 W4 C12 109.7(2) yes
Ir1 W4 C12 50.1(2) yes
W5 W4 C12 71.2(2) yes
C1 W4 C12 114.7(3) yes
C11 W4 C12 100.1(4) yes
Ir2 W4 C41 110.2(2) yes
Ir1 W4 C41 173.6(2) yes
W5 W4 C41 121.2(2) yes
C1 W4 C41 81.8(3) yes
C11 W4 C41 114.2(3) yes
Ir2 W4 C42 137.9(2) yes
Ir1 W4 C42 151.0(2) yes
W5 W4 C42 114.02(19) yes
C1 W4 C42 94.8(3) yes
C11 W4 C42 140.3(3) yes
Ir2 W4 C43 168.2(2) yes
Ir1 W4 C43 126.5(2) yes
W5 W4 C43 133.5(2) yes
C1 W4 C43 129.7(3) yes
C11 W4 C43 117.5(3) yes
Ir2 W4 C44 137.2(2) yes
Ir1 W4 C44 122.4(2) yes
W5 W4 C44 168.3(2) yes
C1 W4 C44 140.2(3) yes
C11 W4 C44 84.7(3) yes
Ir2 W4 C45 110.0(2) yes
Ir1 W4 C45 142.34(19) yes
W5 W4 C45 150.9(2) yes
C1 W4 C45 106.1(3) yes
C11 W4 C45 83.3(3) yes
C12 W4 C41 136.4(3) yes
C12 W4 C42 101.2(3) yes
C41 W4 C42 35.3(3) yes
C12 W4 C43 82.1(3) yes
C41 W4 C43 58.9(3) yes
C42 W4 C43 35.1(3) yes
C12 W4 C44 100.3(3) yes
C41 W4 C44 59.3(3) yes
C42 W4 C44 58.8(3) yes
C43 W4 C44 35.3(3) yes
C12 W4 C45 136.0(3) yes
C41 W4 C45 35.0(3) yes
C42 W4 C45 58.3(3) yes
C43 W4 C45 58.7(3) yes
C44 W4 C45 35.9(3) yes
Ir1 W5 Ir3 121.053(13) yes
Ir1 W5 Ir2 63.915(11) yes
Ir3 W5 Ir2 59.000(10) yes
Ir1 W5 W4 54.010(9) yes
Ir3 W5 W4 103.446(12) yes
Ir2 W5 W4 58.563(9) yes
Ir1 W5 C1 87.2(2) yes
Ir3 W5 C1 66.10(19) yes
Ir2 W5 C1 48.57(18) yes
W4 W5 C1 40.1(2) yes
Ir1 W5 C2 123.01(19) yes
Ir3 W5 C2 46.50(18) yes
Ir2 W5 C2 70.32(18) yes
W4 W5 C2 74.04(19) yes
C1 W5 C2 36.0(3) yes
Ir1 W5 C51 73.1(2) yes
Ir3 W5 C51 74.4(3) yes
Ir2 W5 C51 69.1(2) yes
W4 W5 C51 116.8(2) yes
C1 W5 C51 116.7(3) yes
Ir1 W5 C52 98.1(3) yes
Ir3 W5 C52 121.1(3) yes
Ir2 W5 C52 145.8(2) yes
W4 W5 C52 135.4(3) yes
C1 W5 C52 165.2(3) yes
Ir1 W5 C53 133.3(2) yes
Ir3 W5 C53 93.6(2) yes
Ir2 W5 C53 148.4(3) yes
W4 W5 C53 151.6(3) yes
C1 W5 C53 138.2(3) yes
Ir1 W5 C54 140.6(3) yes
Ir3 W5 C54 98.3(3) yes
Ir2 W5 C54 151.9(2) yes
W4 W5 C54 119.0(3) yes
C1 W5 C54 109.4(3) yes
Ir1 W5 C55 106.0(3) yes
Ir3 W5 C55 131.2(3) yes
Ir2 W5 C55 151.4(2) yes
W4 W5 C55 93.5(2) yes
C1 W5 C55 106.9(3) yes
Ir1 W5 C56 83.8(3) yes
Ir3 W5 C56 151.7(3) yes
Ir2 W5 C56 147.7(3) yes
W4 W5 C56 102.4(3) yes
C1 W5 C56 133.7(3) yes
C2 W5 C51 119.6(3) yes
C2 W5 C52 137.9(3) yes
C51 W5 C52 78.0(3) yes
C2 W5 C53 103.4(3) yes
C51 W5 C53 89.5(4) yes
C52 W5 C53 35.2(3) yes
C2 W5 C54 82.1(3) yes
C51 W5 C54 123.8(3) yes
C52 W5 C54 58.3(3) yes
C53 W5 C54 34.6(3) yes
C2 W5 C55 98.1(3) yes
C51 W5 C55 136.1(4) yes
C52 W5 C55 58.4(3) yes
C53 W5 C55 58.5(4) yes
C54 W5 C55 35.7(4) yes
C2 W5 C56 133.4(3) yes
C51 W5 C56 103.8(4) yes
C52 W5 C56 34.6(4) yes
C53 W5 C56 58.1(4) yes
C54 W5 C56 58.6(4) yes
C55 W5 C56 35.2(4) yes
C4 W6 C61 75.9(4) yes
C4 W6 C62 77.3(3) yes
C61 W6 C62 106.4(5) yes
C4 W6 C63 134.7(4) yes
C61 W6 C63 76.4(4) yes
C62 W6 C63 77.1(4) yes
C4 W6 C64 80.6(3) yes
C61 W6 C64 126.2(4) yes
C62 W6 C64 114.6(4) yes
C63 W6 C64 144.4(4) yes
C4 W6 C65 91.9(4) yes
C61 W6 C65 97.7(4) yes
C62 W6 C65 150.0(4) yes
C63 W6 C65 126.9(4) yes
C64 W6 C65 35.5(4) yes
C4 W6 C66 126.7(4) yes
C61 W6 C66 101.2(5) yes
C62 W6 C66 147.5(4) yes
C63 W6 C66 93.4(4) yes
C64 W6 C66 58.1(4) yes
C4 W6 C67 138.5(4) yes
C61 W6 C67 131.9(5) yes
C62 W6 C67 112.8(4) yes
C63 W6 C67 86.1(4) yes
C64 W6 C67 58.3(4) yes
C4 W6 C68 105.7(4) yes
C61 W6 C68 156.6(5) yes
C62 W6 C68 96.6(4) yes
C63 W6 C68 113.8(4) yes
C64 W6 C68 35.0(4) yes
C65 W6 C66 35.0(4) yes
C65 W6 C67 58.6(4) yes
C66 W6 C67 34.8(4) yes
C65 W6 C68 59.1(4) yes
C66 W6 C68 58.6(4) yes
C67 W6 C68 35.6(4) yes
W5 C1 Ir2 79.6(2) yes
W5 C1 W4 95.0(3) yes
Ir2 C1 W4 89.1(3) yes
W5 C1 C2 75.4(4) yes
Ir2 C1 C2 112.5(5) yes
W4 C1 C2 153.7(5) yes
W5 C2 Ir3 80.6(3) yes
W5 C2 C1 68.6(4) yes
Ir3 C2 C1 105.5(5) yes
W5 C2 C3 125.6(5) yes
Ir3 C2 C3 125.8(6) yes
C1 C2 C3 127.5(7) yes
C2 C3 C4 177.8(8) yes
W6 C4 C3 176.0(7) yes
W4 C11 Ir1 74.4(3) yes
W4 C11 O11 158.5(7) yes
Ir1 C11 O11 122.4(6) yes
W4 C11 Ir2 76.8(3) yes
Ir1 C11 Ir2 72.1(2) yes
O11 C11 Ir2 119.4(6) yes
Ir1 C12 W4 80.8(3) yes
Ir1 C12 O12 129.8(7) yes
W4 C12 O12 149.3(7) yes
Ir1 C13 O13 175.8(13) yes
Ir1 C14 O14 175.3(9) yes
Ir2 C21 O21 175.2(9) yes
Ir2 C22 O22 179.2(9) yes
Ir3 C31 O31 177.1(9) yes
Ir3 C32 O32 176.9(9) yes
Ir3 C33 O33 177.3(9) yes
W4 C41 C42 72.0(4) yes
W4 C41 C45 71.8(4) yes
C42 C41 C45 107.0(7) yes
W4 C41 C411 127.3(5) yes
C42 C41 C411 126.1(7) yes
C45 C41 C411 126.4(7) yes
C41 C42 W4 72.6(4) yes
C41 C42 C43 108.9(7) yes
W4 C42 C43 72.9(4) yes
C41 C42 C421 126.4(8) yes
W4 C42 C421 125.5(5) yes
C43 C42 C421 124.4(8) yes
C42 C43 W4 72.0(4) yes
C42 C43 C44 107.9(7) yes
W4 C43 C44 71.5(4) yes
C42 C43 C431 126.9(8) yes
W4 C43 C431 129.5(6) yes
C44 C43 C431 124.5(8) yes
W4 C44 C43 73.3(4) yes
W4 C44 C45 72.1(4) yes
C43 C44 C45 107.1(7) yes
W4 C44 C441 125.8(5) yes
C43 C44 C441 126.0(8) yes
C45 C44 C441 126.5(8) yes
C44 C45 W4 72.0(4) yes
C44 C45 C41 109.0(7) yes
W4 C45 C41 73.2(4) yes
C44 C45 C451 125.0(7) yes
W4 C45 C451 126.3(5) yes
C41 C45 C451 125.6(8) yes
W5 C51 O51 168.4(7) yes
W5 C52 C53 71.4(5) yes
W5 C52 C56 71.8(5) yes
C53 C52 C56 107.2(9) yes
W5 C52 H521 122.203 no
C53 C52 H521 126.392 no
C56 C52 H521 126.391 no
W5 C53 C52 73.4(5) yes
W5 C53 C54 70.8(5) yes
C52 C53 C54 108.2(9) yes
W5 C53 H531 121.572 no
C52 C53 H531 125.911 no
C54 C53 H531 125.912 no
W5 C54 C53 74.6(5) yes
W5 C54 C55 73.0(5) yes
C53 C54 C55 109.1(9) yes
W5 C54 H541 118.735 no
C53 C54 H541 125.459 no
C55 C54 H541 125.459 no
W5 C55 C54 71.3(5) yes
W5 C55 C56 73.4(5) yes
C54 C55 C56 106.9(9) yes
W5 C55 H551 120.595 no
C54 C55 H551 126.550 no
C56 C55 H551 126.549 no
W5 C56 C55 71.3(5) yes
W5 C56 C52 73.6(5) yes
C55 C56 C52 108.6(10) yes
W5 C56 H561 121.089 no
C55 C56 H561 125.695 no
C52 C56 H561 125.694 no
W6 C61 O61 178.6(9) yes
W6 C62 O62 178.1(9) yes
W6 C63 O63 179.3(10) yes
W6 C64 C65 71.1(6) yes
W6 C64 C68 73.9(6) yes
C65 C64 C68 109.2(10) yes
W6 C64 H641 121.288 no
C65 C64 H641 125.419 no
C68 C64 H641 125.420 no
W6 C65 C64 73.4(6) yes
W6 C65 C66 71.9(6) yes
C64 C65 C66 106.9(10) yes
W6 C65 H651 120.016 no
C64 C65 H651 126.571 no
C66 C65 H651 126.570 no
W6 C66 C65 73.1(6) yes
W6 C66 C67 72.7(6) yes
C65 C66 C67 109.7(10) yes
W6 C66 H661 120.705 no
C65 C66 H661 125.168 no
C67 C66 H661 125.166 no
W6 C67 C66 72.4(6) yes
W6 C67 C68 75.1(6) yes
C66 C67 C68 109.1(10) yes
W6 C67 H671 118.776 no
C66 C67 H671 125.436 no
C68 C67 H671 125.435 no
C67 C68 C64 105.1(11) yes
C67 C68 W6 69.3(6) yes
C64 C68 W6 71.1(6) yes
C67 C68 H681 127.439 no
C64 C68 H681 127.438 no
W6 C68 H681 123.810 no
C41 C411 H4111 109.466 no
C41 C411 H4112 109.467 no
H4111 C411 H4112 109.476 no
C41 C411 H4113 109.467 no
H4111 C411 H4113 109.476 no
H4112 C411 H4113 109.476 no
C42 C421 H4211 109.466 no
C42 C421 H4212 109.467 no
H4211 C421 H4212 109.476 no
C42 C421 H4213 109.467 no
H4211 C421 H4213 109.476 no
H4212 C421 H4213 109.476 no
C43 C431 H4311 109.466 no
C43 C431 H4312 109.467 no
H4311 C431 H4312 109.476 no
C43 C431 H4313 109.467 no
H4311 C431 H4313 109.476 no
H4312 C431 H4313 109.476 no
C44 C441 H4411 109.467 no
C44 C441 H4412 109.467 no
H4411 C441 H4412 109.476 no
C44 C441 H4413 109.467 no
H4411 C441 H4413 109.476 no
H4412 C441 H4413 109.476 no
C45 C451 H4511 109.467 no
C45 C451 H4512 109.466 no
H4511 C451 H4512 109.476 no
C45 C451 H4513 109.467 no
H4511 C451 H4513 109.476 no
H4512 C451 H4513 109.476 no
Cl1 C501 Cl21 107.7(10) yes
Cl1 C501 H5011 109.918 no
Cl21 C501 H5011 109.917 no
Cl1 C501 H5012 109.918 no
Cl21 C501 H5012 109.917 no
Cl1 C502 Cl22 110.4(12) yes
Cl1 C502 H5021 109.238 no
Cl22 C502 H5021 109.239 no
Cl1 C502 H5022 109.238 no
Cl22 C502 H5022 109.237 no
H5021 C502 H5022 109.467 no

loop_
_geom_bond_atom_site_label_1
_geom_bond_atom_site_label_2
_geom_bond_distance
_geom_bond_publ_flag
Ir1 Ir2 2.9830(4) yes
Ir1 W4 2.7278(4) yes
Ir1 W5 2.8783(4) yes
Ir1 C11 2.475(8) yes
Ir1 C12 2.119(9) yes
Ir1 C13 1.871(11) yes
Ir1 C14 1.879(9) yes
Ir2 Ir3 2.7525(4) yes
Ir2 W4 2.8858(4) yes
Ir2 W5 2.7540(4) yes
Ir2 C1 2.100(7) yes
Ir2 C11 2.592(8) yes
Ir2 C21 1.914(9) yes
Ir2 C22 1.896(9) yes
Ir3 W5 2.8339(4) yes
Ir3 C2 2.083(7) yes
Ir3 C31 1.957(9) yes
Ir3 C32 1.930(10) yes
Ir3 C33 1.920(11) yes
W4 W5 3.1117(4) yes
W4 C1 2.013(7) yes
W4 C11 1.991(8) yes
W4 C12 2.090(8) yes
W4 C41 2.358(7) yes
W4 C42 2.350(7) yes
W4 C43 2.362(7) yes
W4 C44 2.338(7) yes
W4 C45 2.340(7) yes
W5 C1 2.203(7) yes
W5 C2 2.290(8) yes
W5 C51 1.983(9) yes
W5 C52 2.368(8) yes
W5 C53 2.342(8) yes
W5 C54 2.294(10) yes
W5 C55 2.317(8) yes
W5 C56 2.344(9) yes
W6 C4 2.141(7) yes
W6 C61 1.991(10) yes
W6 C62 1.987(10) yes
W6 C63 2.015(9) yes
W6 C64 2.358(9) yes
W6 C65 2.328(10) yes
W6 C66 2.313(10) yes
W6 C67 2.317(10) yes
W6 C68 2.393(11) yes
Cl1 C501 1.732(16) yes
Cl1 C502 1.748(18) yes
Cl21 C501 1.717(17) yes
Cl22 C502 1.734(18) yes
O11 C11 1.177(10) yes
O12 C12 1.171(11) yes
O13 C13 1.130(14) yes
O14 C14 1.136(11) yes
O21 C21 1.146(11) yes
O22 C22 1.122(11) yes
O31 C31 1.127(11) yes
O32 C32 1.131(12) yes
O33 C33 1.130(13) yes
O51 C51 1.152(10) yes
O61 C61 1.141(13) yes
O62 C62 1.149(12) yes
O63 C63 1.138(12) yes
C1 C2 1.391(11) yes
C2 C3 1.432(11) yes
C3 C4 1.220(11) yes
C41 C42 1.430(12) yes
C41 C45 1.413(11) yes
C41 C411 1.491(12) yes
C42 C43 1.422(12) yes
C42 C421 1.519(11) yes
C43 C44 1.424(11) yes
C43 C431 1.503(12) yes
C44 C45 1.441(12) yes
C44 C441 1.498(12) yes
C45 C451 1.516(11) yes
C52 C53 1.426(14) yes
C52 C56 1.402(14) yes
C52 H521 1.000 no
C53 C54 1.377(14) yes
C53 H531 1.000 no
C54 C55 1.415(16) yes
C54 H541 1.000 no
C55 C56 1.411(15) yes
C55 H551 1.000 no
C56 H561 1.000 no
C64 C65 1.429(16) yes
C64 C68 1.429(17) yes
C64 H641 1.000 no
C65 C66 1.396(16) yes
C65 H651 1.000 no
C66 C67 1.386(17) yes
C66 H661 1.000 no
C67 C68 1.440(17) yes
C67 H671 1.000 no
C68 H681 1.000 no
C411 H4111 1.000 no
C411 H4112 1.000 no
C411 H4113 1.000 no
C421 H4211 1.000 no
C421 H4212 1.000 no
C421 H4213 1.000 no
C431 H4311 1.000 no
C431 H4312 1.000 no
C431 H4313 1.000 no
C441 H4411 1.000 no
C441 H4412 1.000 no
C441 H4413 1.000 no
C451 H4511 1.000 no
C451 H4512 1.000 no
C451 H4513 1.000 no
C501 H5011 1.000 no
C501 H5012 1.000 no
C502 H5021 1.000 no
C502 H5022 1.000 no

loop_
_geom_contact_atom_site_label_1
_geom_contact_atom_site_label_2
_geom_contact_distance
_geom_contact_site_symmetry_2
_geom_contact_publ_flag
Cl1 O32 3.275(9) 1_665 no
Cl1 O62 3.49(1) 1_565 no
Cl1 O63 3.55(1) 1_565 no
Cl21 O13 3.14(2) 1_655 no
Cl21 O61 3.22(2) 1_665 no
Cl21 C13 3.29(2) 1_655 no
Cl21 C61 3.51(1) 1_665 no
Cl21 O21 3.59(2) 1_655 no
Cl22 O21 3.24(2) 1_655 no
Cl22 O13 3.29(2) 2_665 no
O11 O63 3.13(1) 1_565 no
O11 C66 3.19(1) 1_565 no
O11 C63 3.22(1) 1_565 no
O12 C502 3.17(4) 2_665 no
O12 C501 3.46(3) 2_665 no
O13 O14 3.02(2) 2_565 no
O13 C14 3.21(2) 2_565 no
O13 O13 3.24(2) 2_565 no
O13 C13 3.33(2) 2_565 no
O14 O61 3.16(1) 2 no
O14 C44 3.38(1) 1_455 no
O14 C441 3.44(1) 1_455 no
O14 C43 3.46(1) 1_455 no
O14 C431 3.52(1) 1_455 no
O21 O31 3.20(1) 2_566 no
O21 C31 3.34(1) 2_566 no
O21 O33 3.49(1) 2_566 no
O21 C33 3.51(1) 2_566 no
O22 O22 2.89(1) 2_666 no
O22 O31 3.06(1) 2_566 no
O22 C67 3.44(2) 1_565 no
O31 C22 3.18(1) 2_566 no
O31 C21 3.27(1) 2_566 no
O31 C66 3.40(2) 2_556 no
O32 O32 2.89(2) 2_556 no
O32 C64 3.41(2) 2_556 no
O32 O62 3.44(1) 1_455 no
O32 C32 3.52(1) 2_556 no
O33 C451 3.28(1) 2_666 no
O33 C67 3.54(2) 2_656 no
O51 C45 3.063(9) 1_455 no
O51 C41 3.105(9) 1_455 no
O51 C451 3.19(1) 1_455 no
O51 C411 3.27(1) 1_455 no
O62 C64 3.30(1) 2_656 no
O62 C68 3.42(1) 2_656 no
O63 C501 3.18(2) 1_545 no
O63 C431 3.56(1) 2_655 no
C55 C56 3.24(1) 2 no
C56 C56 3.18(2) 2 no
C68 C411 3.50(2) 2_656 no

loop_
_geom_torsion_atom_site_label_1
_geom_torsion_atom_site_label_2
_geom_torsion_atom_site_label_3
_geom_torsion_atom_site_label_4
_geom_torsion
_geom_torsion_publ_flag
Ir1 Ir2 Ir3 W5 15.42(1) no
Ir1 Ir2 Ir3 C2 71.8(2) no
Ir1 Ir2 Ir3 C31 -96.3(2) no
Ir1 Ir2 Ir3 C32 17.4(8) no
Ir1 Ir2 Ir3 C33 164.8(3) no
Ir1 Ir2 W4 W5 -68.60(1) no
Ir1 Ir2 W4 C1 -127.0(2) no
Ir1 Ir2 W4 C11 69.6(3) no
Ir1 Ir2 W4 C12 -21.2(3) no
Ir1 Ir2 W4 C41 176.8(2) no
Ir1 Ir2 W4 C42 -156.1(3) no
Ir1 Ir2 W4 C43 155(1) no
Ir1 Ir2 W4 C44 110.6(3) no
Ir1 Ir2 W4 C45 139.5(2) no
Ir1 Ir2 W5 Ir3 -164.62(1) no
Ir1 Ir2 W5 W4 62.12(1) no
Ir1 Ir2 W5 C1 111.1(3) no
Ir1 Ir2 W5 C2 145.0(2) no
Ir1 Ir2 W5 C51 -80.8(3) no
Ir1 Ir2 W5 C52 -63.8(5) no
Ir1 Ir2 W5 C53 -131.3(5) no
Ir1 Ir2 W5 C54 155.7(5) no
Ir1 Ir2 W5 C55 75.1(6) no
Ir1 Ir2 W5 C56 1.9(5) no
Ir1 Ir2 C1 W4 41.2(2) no
Ir1 Ir2 C1 W5 -54.1(2) no
Ir1 Ir2 C1 C2 -123.4(5) no
Ir1 W4 Ir2 Ir3 112.42(1) no
Ir1 W4 Ir2 W5 68.60(1) no
Ir1 W4 Ir2 C1 127.0(2) no
Ir1 W4 Ir2 C21 -32.9(3) no
Ir1 W4 Ir2 C22 -141.4(3) no
Ir1 W4 W5 Ir2 -78.87(1) no
Ir1 W4 W5 Ir3 -118.80(1) no
Ir1 W4 W5 C1 -140.3(3) no
Ir1 W4 W5 C2 -155.2(2) no
Ir1 W4 W5 C51 -39.7(3) no
Ir1 W4 W5 C52 60.7(3) no
Ir1 W4 W5 C53 116.0(5) no
Ir1 W4 W5 C54 133.6(3) no
Ir1 W4 W5 C55 107.3(3) no
Ir1 W4 W5 C56 72.8(3) no
Ir1 W4 C1 Ir2 -46.2(2) no
Ir1 W4 C1 W5 33.2(2) no
Ir1 W4 C1 C2 100(1) no
Ir1 W4 C42 C41 -178.8(4) no
Ir1 W4 C42 C43 64.4(6) no
Ir1 W4 C42 C421 -56(1) no
Ir1 W4 C43 C42 -147.1(3) no
Ir1 W4 C43 C44 96.1(5) no
Ir1 W4 C43 C431 -24(1) no
Ir1 W4 C44 C43 -108.9(5) no
Ir1 W4 C44 C45 136.3(4) no
Ir1 W4 C44 C441 13.8(8) no
Ir1 W4 C45 C41 170.1(4) no
Ir1 W4 C45 C44 -72.8(5) no
Ir1 W4 C45 C451 48(1) no
Ir1 W5 Ir2 Ir3 164.62(1) no
Ir1 W5 Ir2 W4 -62.12(1) no
Ir1 W5 Ir2 C1 -111.1(3) no
Ir1 W5 Ir2 C21 66.4(3) no
Ir1 W5 Ir2 C22 -135.7(6) no
Ir1 W5 Ir3 Ir2 -16.14(1) no
Ir1 W5 Ir3 C2 -107.8(3) no
Ir1 W5 Ir3 C31 62.0(3) no
Ir1 W5 Ir3 C32 164.6(3) no
Ir1 W5 Ir3 C33 -69.2(5) no
Ir1 W5 W4 Ir2 78.87(1) no
Ir1 W5 W4 C1 140.3(3) no
Ir1 W5 W4 C11 41.8(3) no
Ir1 W5 W4 C12 -54.1(3) no
Ir1 W5 W4 C41 172.5(2) no
Ir1 W5 W4 C42 -148.2(2) no
Ir1 W5 W4 C43 -112.5(3) no
Ir1 W5 W4 C44 -98(1) no
Ir1 W5 W4 C45 144.2(4) no
Ir1 W5 C1 Ir2 57.0(2) no
Ir1 W5 C1 W4 -31.1(2) no
Ir1 W5 C1 C2 173.8(4) no
Ir1 W5 C2 Ir3 103.4(2) no
Ir1 W5 C2 C1 -7.4(5) no
Ir1 W5 C2 C3 -129.0(6) no
Ir1 W5 C52 C53 -177.3(5) no
Ir1 W5 C52 C56 66.6(6) no
Ir1 W5 C53 C52 3.7(6) no
Ir1 W5 C53 C54 120.3(6) no
Ir1 W5 C54 C53 -97.8(6) no
Ir1 W5 C54 C55 18.2(7) no
Ir1 W5 C55 C54 -168.1(5) no
Ir1 W5 C55 C56 -53.2(6) no
Ir1 W5 C56 C52 -114.0(6) no
Ir1 W5 C56 C55 129.3(6) no
Ir1 C12 W4 Ir2 25.2(3) no
Ir1 C12 W4 W5 64.4(2) no
Ir1 C12 W4 C1 75.6(4) no
Ir1 C12 W4 C11 -37.5(4) no
Ir1 C12 W4 C41 -179.8(3) no
Ir1 C12 W4 C42 176.2(3) no
Ir1 C12 W4 C43 -154.2(3) no
Ir1 C12 W4 C44 -123.9(3) no
Ir1 C12 W4 C45 -128.3(4) no
Ir2 Ir1 W4 W5 62.62(1) no
Ir2 Ir1 W4 C1 35.7(2) no
Ir2 Ir1 W4 C11 -69.7(3) no
Ir2 Ir1 W4 C12 153.6(3) no
Ir2 Ir1 W4 C42 145.9(5) no
Ir2 Ir1 W4 C43 -173.9(2) no
Ir2 Ir1 W4 C44 -131.1(2) no
Ir2 Ir1 W4 C45 -89.6(4) no
Ir2 Ir1 W5 Ir3 15.39(1) no
Ir2 Ir1 W5 W4 -68.77(1) no
Ir2 Ir1 W5 C1 -44.4(2) no
Ir2 Ir1 W5 C2 -40.1(2) no
Ir2 Ir1 W5 C51 74.6(2) no
Ir2 Ir1 W5 C52 149.4(2) no
Ir2 Ir1 W5 C53 147.3(3) no
Ir2 Ir1 W5 C54 -162.2(4) no
Ir2 Ir1 W5 C55 -151.3(2) no
Ir2 Ir1 W5 C56 -179.0(3) no
Ir2 Ir1 C12 W4 -23.7(3) no
Ir2 Ir3 W5 W4 39.71(1) no
Ir2 Ir3 W5 C1 54.7(2) no
Ir2 Ir3 W5 C2 91.7(3) no
Ir2 Ir3 W5 C51 -74.7(2) no
Ir2 Ir3 W5 C52 -139.9(3) no
Ir2 Ir3 W5 C53 -163.2(2) no
Ir2 Ir3 W5 C54 162.3(2) no
Ir2 Ir3 W5 C55 146.7(3) no
Ir2 Ir3 W5 C56 -164.8(5) no
Ir2 Ir3 C2 W5 -63.6(2) no
Ir2 Ir3 C2 C1 0.9(4) no
Ir2 Ir3 C2 C3 168.9(6) no
Ir2 W4 Ir1 W5 -62.62(1) no
Ir2 W4 Ir1 C12 -153.6(3) no
Ir2 W4 Ir1 C13 118.1(4) no
Ir2 W4 Ir1 C14 -99.8(6) no
Ir2 W4 W5 Ir3 -39.93(1) no
Ir2 W4 W5 C1 -61.4(3) no
Ir2 W4 W5 C2 -76.4(2) no
Ir2 W4 W5 C51 39.1(3) no
Ir2 W4 W5 C52 139.6(3) no
Ir2 W4 W5 C53 -165.2(5) no
Ir2 W4 W5 C54 -147.5(3) no
Ir2 W4 W5 C55 -173.8(3) no
Ir2 W4 W5 C56 151.7(3) no
Ir2 W4 C1 W5 79.4(2) no
Ir2 W4 C1 C2 146(1) no
Ir2 W4 C41 C42 148.2(5) no
Ir2 W4 C41 C45 -96.3(5) no
Ir2 W4 C41 C411 26.0(7) no
Ir2 W4 C42 C41 -47.7(6) no
Ir2 W4 C42 C43 -164.5(3) no
Ir2 W4 C42 C421 75.0(8) no
Ir2 W4 C43 C42 61(1) no
Ir2 W4 C43 C44 -56(1) no
Ir2 W4 C43 C431 -176.0(7) no
Ir2 W4 C44 C43 165.5(4) no
Ir2 W4 C44 C45 50.7(6) no
Ir2 W4 C44 C441 -71.9(8) no
Ir2 W4 C45 C41 96.9(5) no
Ir2 W4 C45 C44 -146.0(4) no
Ir2 W4 C45 C451 -25.3(9) no
Ir2 W5 Ir1 W4 68.77(1) no
Ir2 W5 Ir1 C12 119.9(2) no
Ir2 W5 Ir1 C14 -127.6(3) no
Ir2 W5 Ir3 C2 -91.7(3) no
Ir2 W5 Ir3 C31 78.2(3) no
Ir2 W5 Ir3 C32 -179.2(3) no
Ir2 W5 Ir3 C33 -53.0(5) no
Ir2 W5 W4 C1 61.4(3) no
Ir2 W5 W4 C11 -37.0(3) no
Ir2 W5 W4 C12 -133.0(3) no
Ir2 W5 W4 C41 93.6(2) no
Ir2 W5 W4 C42 132.9(2) no
Ir2 W5 W4 C43 168.7(3) no
Ir2 W5 W4 C44 -177(1) no
Ir2 W5 W4 C45 65.3(4) no
Ir2 W5 C1 W4 -88.1(3) no
Ir2 W5 C1 C2 116.8(5) no
Ir2 W5 C2 Ir3 65.5(2) no
Ir2 W5 C2 C1 -45.3(4) no
Ir2 W5 C2 C3 -166.8(7) no
Ir2 W5 C52 C53 -122.8(5) no
Ir2 W5 C52 C56 121.1(6) no
Ir2 W5 C53 C52 115.8(5) no
Ir2 W5 C53 C54 -127.5(6) no
Ir2 W5 C54 C53 117.9(6) no
Ir2 W5 C54 C55 -126.1(6) no
Ir2 W5 C55 C54 127.4(6) no
Ir2 W5 C55 C56 -117.7(6) no
Ir2 W5 C56 C52 -115.7(6) no
Ir2 W5 C56 C55 127.6(6) no
Ir2 C1 W4 W5 -79.4(2) no
Ir2 C1 W4 C11 15.0(3) no
Ir2 C1 W4 C12 -94.5(3) no
Ir2 C1 W4 C41 128.0(3) no
Ir2 C1 W4 C42 160.9(2) no
Ir2 C1 W4 C43 164.9(2) no
Ir2 C1 W4 C44 116.3(4) no
Ir2 C1 W4 C45 102.5(3) no
Ir2 C1 W5 Ir3 -68.9(2) no
Ir2 C1 W5 W4 88.1(3) no
Ir2 C1 W5 C2 -116.8(5) no
Ir2 C1 W5 C51 -12.5(4) no
Ir2 C1 W5 C52 169(1) no
Ir2 C1 W5 C53 -135.8(4) no
Ir2 C1 W5 C54 -159.5(3) no
Ir2 C1 W5 C55 162.9(3) no
Ir2 C1 W5 C56 135.8(4) no
Ir2 C1 C2 Ir3 -1.2(5) no
Ir2 C1 C2 W5 71.9(3) no
Ir2 C1 C2 C3 -168.9(6) no
Ir3 Ir2 Ir1 W4 -96.97(2) no
Ir3 Ir2 Ir1 W5 -15.71(1) no
Ir3 Ir2 Ir1 C12 -76.5(2) no
Ir3 Ir2 Ir1 C13 167.1(4) no
Ir3 Ir2 Ir1 C14 50.8(4) no
Ir3 Ir2 W4 W5 43.82(1) no
Ir3 Ir2 W4 C1 -14.5(2) no
Ir3 Ir2 W4 C11 -178.0(3) no
Ir3 Ir2 W4 C12 91.2(3) no
Ir3 Ir2 W4 C41 -70.8(2) no
Ir3 Ir2 W4 C42 -43.7(3) no
Ir3 Ir2 W4 C43 -92(1) no
Ir3 Ir2 W4 C44 -137.0(3) no
Ir3 Ir2 W4 C45 -108.1(2) no
Ir3 Ir2 W5 W4 -133.26(1) no
Ir3 Ir2 W5 C1 -84.2(3) no
Ir3 Ir2 W5 C2 -50.4(2) no
Ir3 Ir2 W5 C51 83.8(3) no
Ir3 Ir2 W5 C52 100.8(5) no
Ir3 Ir2 W5 C53 33.3(5) no
Ir3 Ir2 W5 C54 -39.7(5) no
Ir3 Ir2 W5 C55 -120.3(6) no
Ir3 Ir2 W5 C56 166.5(5) no
Ir3 Ir2 C1 W4 165.5(2) no
Ir3 Ir2 C1 W5 70.3(2) no
Ir3 Ir2 C1 C2 0.9(4) no
Ir3 W5 Ir1 W4 84.16(2) no
Ir3 W5 Ir1 C12 135.3(2) no
Ir3 W5 Ir1 C14 -112.3(3) no
Ir3 W5 Ir2 W4 133.26(1) no
Ir3 W5 Ir2 C1 84.2(3) no
Ir3 W5 Ir2 C21 -98.3(3) no
Ir3 W5 Ir2 C22 59.7(6) no
Ir3 W5 W4 C1 21.5(3) no
Ir3 W5 W4 C11 -77.0(3) no
Ir3 W5 W4 C12 -172.9(3) no
Ir3 W5 W4 C41 53.7(2) no
Ir3 W5 W4 C42 93.0(2) no
Ir3 W5 W4 C43 128.7(3) no
Ir3 W5 W4 C44 143(1) no
Ir3 W5 W4 C45 25.4(4) no
Ir3 W5 C1 W4 -157.0(3) no
Ir3 W5 C1 C2 47.9(4) no
Ir3 W5 C2 C1 -110.8(5) no
Ir3 W5 C2 C3 127.7(8) no
Ir3 W5 C52 C53 -43.3(6) no
Ir3 W5 C52 C56 -159.4(5) no
Ir3 W5 C53 C52 144.0(5) no
Ir3 W5 C53 C54 -99.4(6) no
Ir3 W5 C54 C53 84.3(6) no
Ir3 W5 C54 C55 -159.7(5) no
Ir3 W5 C55 C54 27.2(6) no
Ir3 W5 C55 C56 142.1(5) no
Ir3 W5 C56 C52 39.4(9) no
Ir3 W5 C56 C55 -77.3(8) no
Ir3 C2 W5 W4 127.2(2) no
Ir3 C2 W5 C1 110.8(5) no
Ir3 C2 W5 C51 15.1(4) no
Ir3 C2 W5 C52 -90.7(4) no
Ir3 C2 W5 C53 -82.1(3) no
Ir3 C2 W5 C54 -109.5(3) no
Ir3 C2 W5 C55 -141.5(3) no
Ir3 C2 W5 C56 -140.7(4) no
Ir3 C2 C1 W4 -144(1) no
Ir3 C2 C1 W5 -73.1(3) no
W4 Ir1 Ir2 W5 -81.26(1) no
W4 Ir1 Ir2 C1 -33.9(2) no
W4 Ir1 Ir2 C21 156.4(3) no
W4 Ir1 Ir2 C22 66.4(4) no
W4 Ir1 W5 C1 24.3(2) no
W4 Ir1 W5 C2 28.7(2) no
W4 Ir1 W5 C51 143.4(2) no
W4 Ir1 W5 C52 -141.8(2) no
W4 Ir1 W5 C53 -144.0(3) no
W4 Ir1 W5 C54 -93.5(4) no
W4 Ir1 W5 C55 -82.5(2) no
W4 Ir1 W5 C56 -110.2(3) no
W4 Ir2 Ir1 W5 81.26(1) no
W4 Ir2 Ir1 C12 20.4(2) no
W4 Ir2 Ir1 C13 -95.9(4) no
W4 Ir2 Ir1 C14 147.7(4) no
W4 Ir2 Ir3 W5 -46.21(1) no
W4 Ir2 Ir3 C2 10.2(2) no
W4 Ir2 Ir3 C31 -157.9(2) no
W4 Ir2 Ir3 C32 -44.2(8) no
W4 Ir2 Ir3 C33 103.2(3) no
W4 Ir2 W5 C1 49.0(3) no
W4 Ir2 W5 C2 82.9(2) no
W4 Ir2 W5 C51 -142.9(3) no
W4 Ir2 W5 C52 -125.9(5) no
W4 Ir2 W5 C53 166.5(5) no
W4 Ir2 W5 C54 93.6(5) no
W4 Ir2 W5 C55 13.0(6) no
W4 Ir2 W5 C56 -60.2(5) no
W4 Ir2 C1 W5 -95.3(3) no
W4 Ir2 C1 C2 -164.6(6) no
W4 W5 Ir1 C12 51.2(2) no
W4 W5 Ir1 C14 163.6(3) no
W4 W5 Ir2 C1 -49.0(3) no
W4 W5 Ir2 C21 128.5(3) no
W4 W5 Ir2 C22 -73.5(6) no
W4 W5 Ir3 C2 -51.9(3) no
W4 W5 Ir3 C31 117.9(3) no
W4 W5 Ir3 C32 -139.5(3) no
W4 W5 Ir3 C33 -13.3(5) no
W4 W5 C1 C2 -155.1(5) no
W4 W5 C2 C1 16.4(4) no
W4 W5 C2 C3 -105.1(7) no
W4 W5 C51 O51 140(4) no
W4 W5 C52 C53 137.2(5) no
W4 W5 C52 C56 21.1(8) no
W4 W5 C53 C52 -88.8(7) no
W4 W5 C53 C54 27.8(9) no
W4 W5 C54 C53 -165.3(5) no
W4 W5 C54 C55 -49.2(6) no
W4 W5 C55 C54 138.4(5) no
W4 W5 C55 C56 -106.7(6) no
W4 W5 C56 C52 -165.0(6) no
W4 W5 C56 C55 78.3(6) no
W4 C1 Ir2 W5 95.3(3) no
W4 C1 Ir2 C21 86(2) no
W4 C1 Ir2 C22 -97.1(4) no
W4 C1 W5 C2 155.1(5) no
W4 C1 W5 C51 -100.6(4) no
W4 C1 W5 C52 81(1) no
W4 C1 W5 C53 136.1(4) no
W4 C1 W5 C54 112.3(4) no
W4 C1 W5 C55 74.7(4) no
W4 C1 W5 C56 47.6(5) no
W4 C1 C2 W5 -71(1) no
W4 C1 C2 C3 48(2) no
W4 C12 Ir1 W5 -71.9(2) no
W4 C12 Ir1 C13 106.7(4) no
W4 C12 Ir1 C14 -156.0(4) no
W4 C41 C42 C43 64.4(6) no
W4 C41 C42 C421 -121.7(8) no
W4 C41 C45 C44 -63.6(5) no
W4 C41 C45 C451 123.1(8) no
W4 C42 C41 C45 -63.7(5) no
W4 C42 C41 C411 123.4(8) no
W4 C42 C43 C44 62.8(6) no
W4 C42 C43 C431 -126.2(9) no
W4 C43 C42 C41 -64.2(5) no
W4 C43 C42 C421 121.7(7) no
W4 C43 C44 C45 64.7(5) no
W4 C43 C44 C441 -122.4(8) no
W4 C44 C43 C42 -63.1(6) no
W4 C44 C43 C431 125.7(9) no
W4 C44 C45 C41 64.4(5) no
W4 C44 C45 C451 -122.2(8) no
W4 C45 C41 C42 63.8(5) no
W4 C45 C41 C411 -123.3(8) no
W4 C45 C44 C43 -65.5(5) no
W4 C45 C44 C441 121.7(8) no
W5 Ir1 Ir2 C1 47.3(2) no
W5 Ir1 Ir2 C21 -122.3(3) no
W5 Ir1 Ir2 C22 147.6(4) no
W5 Ir1 W4 C1 -26.9(2) no
W5 Ir1 W4 C11 -132.3(3) no
W5 Ir1 W4 C12 91.0(3) no
W5 Ir1 W4 C42 83.3(5) no
W5 Ir1 W4 C43 123.5(2) no
W5 Ir1 W4 C44 166.3(2) no
W5 Ir1 W4 C45 -152.2(4) no
W5 Ir2 Ir1 C12 -60.8(2) no
W5 Ir2 Ir1 C13 -177.2(4) no
W5 Ir2 Ir1 C14 66.5(4) no
W5 Ir2 Ir3 C2 56.4(2) no
W5 Ir2 Ir3 C31 -111.7(2) no
W5 Ir2 Ir3 C32 2.0(8) no
W5 Ir2 Ir3 C33 149.4(3) no
W5 Ir2 W4 C1 -58.4(2) no
W5 Ir2 W4 C11 138.2(3) no
W5 Ir2 W4 C12 47.4(3) no
W5 Ir2 W4 C41 -114.6(2) no
W5 Ir2 W4 C42 -87.5(3) no
W5 Ir2 W4 C43 -136(1) no
W5 Ir2 W4 C44 179.2(3) no
W5 Ir2 W4 C45 -151.9(2) no
W5 Ir2 C1 C2 -69.3(4) no
W5 Ir3 Ir2 C1 -57.0(2) no
W5 Ir3 Ir2 C21 107.8(3) no
W5 Ir3 Ir2 C22 -153.4(3) no
W5 Ir3 C2 C1 64.5(4) no
W5 Ir3 C2 C3 -127.5(7) no
W5 W4 Ir1 C12 -91.0(3) no
W5 W4 Ir1 C13 -179.3(4) no
W5 W4 Ir1 C14 -37.2(6) no
W5 W4 Ir2 C1 58.4(2) no
W5 W4 Ir2 C21 -101.5(3) no
W5 W4 Ir2 C22 150.0(3) no
W5 W4 C1 C2 67(1) no
W5 W4 C11 O11 175(2) no
W5 W4 C12 O12 -120(2) no
W5 W4 C41 C42 88.2(5) no
W5 W4 C41 C45 -156.3(4) no
W5 W4 C41 C411 -34.0(7) no
W5 W4 C42 C41 -110.6(5) no
W5 W4 C42 C43 132.5(4) no
W5 W4 C42 C421 12.1(8) no
W5 W4 C43 C42 -68.1(5) no
W5 W4 C43 C44 175.1(4) no
W5 W4 C43 C431 55(1) no
W5 W4 C44 C43 -18(2) no
W5 W4 C44 C45 -133(1) no
W5 W4 C44 C441 105(1) no
W5 W4 C45 C41 45.0(7) no
W5 W4 C45 C44 162.1(4) no
W5 W4 C45 C451 -77(1) no
W5 C1 Ir2 C21 -9(2) no
W5 C1 Ir2 C22 167.6(3) no
W5 C1 W4 C11 94.5(3) no
W5 C1 W4 C12 -15.0(4) no
W5 C1 W4 C41 -152.6(3) no
W5 C1 W4 C42 -119.7(3) no
W5 C1 W4 C43 -115.7(3) no
W5 C1 W4 C44 -164.3(3) no
W5 C1 W4 C45 -178.1(2) no
W5 C1 C2 C3 119.2(7) no
W5 C2 Ir3 C31 -28(1) no
W5 C2 Ir3 C32 97.8(3) no
W5 C2 Ir3 C33 -156.6(4) no
W5 C52 C53 C54 -62.7(6) no
W5 C52 C56 C55 63.2(6) no
W5 C53 C52 C56 63.2(6) no
W5 C53 C54 C55 -65.4(6) no
W5 C54 C53 C52 64.4(6) no
W5 C54 C55 C56 -65.3(6) no
W5 C55 C54 C53 66.5(6) no
W5 C55 C56 C52 -64.7(6) no
W5 C56 C52 C53 -63.0(6) no
W5 C56 C55 C54 63.9(6) no
W6 C64 C65 C66 64.6(9) no
W6 C64 C68 C67 -61.4(8) no
W6 C65 C64 C68 -64.6(9) no
W6 C65 C66 C67 64(1) no
W6 C66 C65 C64 -65.6(8) no
W6 C66 C67 C68 66.8(9) no
W6 C67 C66 C65 -64.2(9) no
W6 C67 C68 C64 62.6(8) no
W6 C68 C64 C65 62.8(8) no
W6 C68 C67 C66 -65(1) no
O11 C11 W4 C1 129(2) no
O11 C11 W4 C12 -112(2) no
O11 C11 W4 C41 41(2) no
O11 C11 W4 C42 10(3) no
O11 C11 W4 C43 -25(2) no
O11 C11 W4 C44 -12(2) no
O11 C11 W4 C45 24(2) no
O12 C12 W4 C1 -109(2) no
O12 C12 W4 C11 138(2) no
O12 C12 W4 C41 -4(2) no
O12 C12 W4 C42 -8(2) no
O12 C12 W4 C43 21(2) no
O12 C12 W4 C44 52(2) no
O12 C12 W4 C45 47(2) no
C1 Ir2 Ir1 C12 -13.5(3) no
C1 Ir2 Ir1 C13 -129.9(5) no
C1 Ir2 Ir1 C14 113.8(4) no
C1 Ir2 Ir3 C2 -0.6(3) no
C1 Ir2 Ir3 C31 -168.7(3) no
C1 Ir2 Ir3 C32 -55.0(8) no
C1 Ir2 Ir3 C33 92.4(4) no
C1 Ir2 W4 C11 -163.5(4) no
C1 Ir2 W4 C12 105.7(4) no
C1 Ir2 W4 C41 -56.2(3) no
C1 Ir2 W4 C42 -29.1(3) no
C1 Ir2 W4 C43 -78(1) no
C1 Ir2 W4 C44 -122.4(4) no
C1 Ir2 W4 C45 -93.6(3) no
C1 Ir2 W5 C2 33.9(3) no
C1 Ir2 W5 C51 168.1(4) no
C1 Ir2 W5 C52 -174.9(6) no
C1 Ir2 W5 C53 117.5(5) no
C1 Ir2 W5 C54 44.5(6) no
C1 Ir2 W5 C55 -36.1(7) no
C1 Ir2 W5 C56 -109.2(6) no
C1 W4 Ir1 C12 -117.9(4) no
C1 W4 Ir1 C13 153.8(4) no
C1 W4 Ir1 C14 -64.1(6) no
C1 W4 Ir2 C21 -159.8(4) no
C1 W4 Ir2 C22 91.6(4) no
C1 W4 W5 C2 -14.9(3) no
C1 W4 W5 C51 100.6(4) no
C1 W4 W5 C52 -159.0(4) no
C1 W4 W5 C53 -103.7(6) no
C1 W4 W5 C54 -86.1(4) no
C1 W4 W5 C55 -112.4(4) no
C1 W4 W5 C56 -146.9(4) no
C1 W4 C41 C42 110.5(5) no
C1 W4 C41 C45 -134.0(5) no
C1 W4 C41 C411 -11.7(7) no
C1 W4 C42 C41 -68.5(5) no
C1 W4 C42 C43 174.7(4) no
C1 W4 C42 C421 54.2(8) no
C1 W4 C43 C42 -6.9(5) no
C1 W4 C43 C44 -123.7(5) no
C1 W4 C43 C431 116.4(9) no
C1 W4 C44 C43 91.8(6) no
C1 W4 C44 C45 -23.0(7) no
C1 W4 C44 C441 -145.5(6) no
C1 W4 C45 C41 47.8(5) no
C1 W4 C45 C44 164.9(5) no
C1 W4 C45 C451 -74.4(9) no
C1 W5 Ir1 C12 75.5(3) no
C1 W5 Ir1 C14 -172.1(3) no
C1 W5 Ir2 C21 177.5(4) no
C1 W5 Ir2 C22 -24.5(6) no
C1 W5 Ir3 C2 -37.0(3) no
C1 W5 Ir3 C31 132.9(4) no
C1 W5 Ir3 C32 -124.5(4) no
C1 W5 Ir3 C33 1.6(6) no
C1 W5 W4 C11 -98.5(4) no
C1 W5 W4 C12 165.6(4) no
C1 W5 W4 C41 32.2(3) no
C1 W5 W4 C42 71.4(4) no
C1 W5 W4 C43 107.2(4) no
C1 W5 W4 C44 121(1) no
C1 W5 W4 C45 3.9(5) no
C1 W5 C2 C3 -121.5(9) no
C1 W5 C52 C53 72(2) no
C1 W5 C52 C56 -44(2) no
C1 W5 C53 C52 -158.6(5) no
C1 W5 C53 C54 -42.0(8) no
C1 W5 C54 C53 151.8(6) no
C1 W5 C54 C55 -92.2(6) no
C1 W5 C55 C54 99.9(6) no
C1 W5 C55 C56 -145.2(6) no
C1 W5 C56 C52 165.8(6) no
C1 W5 C56 C55 49.1(8) no
C1 C2 Ir3 C31 36(1) no
C1 C2 Ir3 C32 162.4(5) no
C1 C2 Ir3 C33 -92.1(6) no
C1 C2 W5 C51 -95.7(5) no
C1 C2 W5 C52 158.5(5) no
C1 C2 W5 C53 167.1(4) no
C1 C2 W5 C54 139.7(5) no
C1 C2 W5 C55 107.7(5) no
C1 C2 W5 C56 108.5(5) no
C2 Ir3 Ir2 C21 164.3(3) no
C2 Ir3 Ir2 C22 -97.0(3) no
C2 Ir3 W5 C51 -166.4(4) no
C2 Ir3 W5 C52 128.5(4) no
C2 Ir3 W5 C53 105.1(4) no
C2 Ir3 W5 C54 70.7(4) no
C2 Ir3 W5 C55 55.0(4) no
C2 Ir3 W5 C56 103.5(6) no
C2 W5 Ir1 C12 79.9(3) no
C2 W5 Ir1 C14 -167.7(4) no
C2 W5 Ir2 C21 -148.6(4) no
C2 W5 Ir2 C22 9.4(6) no
C2 W5 Ir3 C31 169.8(4) no
C2 W5 Ir3 C32 -87.6(4) no
C2 W5 Ir3 C33 38.6(6) no
C2 W5 W4 C11 -113.4(3) no
C2 W5 W4 C12 150.7(3) no
C2 W5 W4 C41 17.2(3) no
C2 W5 W4 C42 56.5(3) no
C2 W5 W4 C43 92.3(3) no
C2 W5 W4 C44 106(1) no
C2 W5 W4 C45 -11.1(4) no
C2 W5 C52 C53 14.6(7) no
C2 W5 C52 C56 -101.5(7) no
C2 W5 C53 C52 -170.0(5) no
C2 W5 C53 C54 -53.4(6) no
C2 W5 C54 C53 128.0(6) no
C2 W5 C54 C55 -116.0(6) no
C2 W5 C55 C54 64.1(6) no
C2 W5 C55 C56 179.0(6) no
C2 W5 C56 C52 115.3(6) no
C2 W5 C56 C55 -1.4(8) no
C2 C1 Ir2 C21 -78(2) no
C2 C1 Ir2 C22 98.3(6) no
C2 C1 W4 C11 161(1) no
C2 C1 W4 C12 52(1) no
C2 C1 W4 C41 -86(1) no
C2 C1 W4 C42 -53(1) no
C2 C1 W4 C43 -49(1) no
C2 C1 W4 C44 -97(1) no
C2 C1 W4 C45 -111(1) no
C2 C1 W5 C51 104.3(5) no
C2 C1 W5 C52 -74(2) no
C2 C1 W5 C53 -19.0(6) no
C2 C1 W5 C54 -42.8(5) no
C2 C1 W5 C55 -80.3(5) no
C2 C1 W5 C56 -107.5(6) no
C3 C2 Ir3 C31 -155.7(9) no
C3 C2 Ir3 C32 -29.7(7) no
C3 C2 Ir3 C33 75.9(7) no
C3 C2 W5 C51 142.8(7) no
C3 C2 W5 C52 37.0(9) no
C3 C2 W5 C53 45.6(7) no
C3 C2 W5 C54 18.2(7) no
C3 C2 W5 C55 -13.8(7) no
C3 C2 W5 C56 -13.0(9) no
C4 W6 C64 C65 106.9(7) no
C4 W6 C64 C68 -135.7(7) no
C4 W6 C65 C64 -70.8(7) no
C4 W6 C65 C66 174.6(6) no
C4 W6 C66 C65 -6.7(8) no
C4 W6 C66 C67 -124.3(7) no
C4 W6 C67 C66 87.5(8) no
C4 W6 C67 C68 -29(1) no
C4 W6 C68 C64 45.7(7) no
C4 W6 C68 C67 160.8(7) no
C11 W4 Ir1 C12 136.7(5) no
C11 W4 Ir1 C13 48.4(5) no
C11 W4 Ir1 C14 -169.5(7) no
C11 W4 Ir2 C21 36.7(4) no
C11 W4 Ir2 C22 -71.8(4) no
C11 W4 W5 C51 2.1(4) no
C11 W4 W5 C52 102.6(4) no
C11 W4 W5 C53 157.8(6) no
C11 W4 W5 C54 175.4(4) no
C11 W4 W5 C55 149.1(4) no
C11 W4 W5 C56 114.6(4) no
C11 W4 C41 C42 -145.5(5) no
C11 W4 C41 C45 -30.0(6) no
C11 W4 C41 C411 92.4(7) no
C11 W4 C42 C41 54.0(8) no
C11 W4 C42 C43 -62.9(7) no
C11 W4 C42 C421 176.7(7) no
C11 W4 C43 C42 140.1(4) no
C11 W4 C43 C44 23.4(6) no
C11 W4 C43 C431 -96.5(9) no
C11 W4 C44 C43 -159.3(6) no
C11 W4 C44 C45 85.9(5) no
C11 W4 C44 C441 -36.6(7) no
C11 W4 C45 C41 152.7(6) no
C11 W4 C45 C44 -90.2(5) no
C11 W4 C45 C451 30.5(9) no
C12 Ir1 Ir2 C21 176.9(4) no
C12 Ir1 Ir2 C22 86.8(5) no
C12 Ir1 W4 C42 -7.7(6) no
C12 Ir1 W4 C43 32.5(4) no
C12 Ir1 W4 C44 75.3(4) no
C12 Ir1 W4 C45 116.8(5) no
C12 Ir1 W5 C51 -165.5(3) no
C12 Ir1 W5 C52 -90.7(3) no
C12 Ir1 W5 C53 -92.8(4) no
C12 Ir1 W5 C54 -42.3(4) no
C12 Ir1 W5 C55 -31.3(3) no
C12 Ir1 W5 C56 -59.0(3) no
C12 W4 Ir1 C13 -88.3(5) no
C12 W4 Ir1 C14 53.8(7) no
C12 W4 Ir2 C21 -54.1(4) no
C12 W4 Ir2 C22 -162.6(4) no
C12 W4 W5 C51 -93.8(4) no
C12 W4 W5 C52 6.6(4) no
C12 W4 W5 C53 61.9(6) no
C12 W4 W5 C54 79.5(4) no
C12 W4 W5 C55 53.2(4) no
C12 W4 W5 C56 18.7(4) no
C12 W4 C41 C42 -6.8(8) no
C12 W4 C41 C45 108.7(6) no
C12 W4 C41 C411 -129.0(7) no
C12 W4 C42 C41 175.2(5) no
C12 W4 C42 C43 58.3(5) no
C12 W4 C42 C421 -62.1(8) no
C12 W4 C43 C42 -122.5(5) no
C12 W4 C43 C44 120.7(6) no
C12 W4 C43 C431 0.8(9) no
C12 W4 C44 C43 -60.0(6) no
C12 W4 C44 C45 -174.8(5) no
C12 W4 C44 C441 62.7(7) no
C12 W4 C45 C41 -109.7(6) no
C12 W4 C45 C44 7.4(7) no
C12 W4 C45 C451 128.1(8) no
C13 Ir1 Ir2 C21 60.5(5) no
C13 Ir1 Ir2 C22 -29.5(6) no
C13 Ir1 W4 C42 -96.1(6) no
C13 Ir1 W4 C43 -55.9(5) no
C13 Ir1 W4 C44 -13.1(5) no
C13 Ir1 W4 C45 28.5(5) no
C14 Ir1 Ir2 C21 -55.8(5) no
C14 Ir1 Ir2 C22 -145.9(6) no
C14 Ir1 W4 C42 46.1(8) no
C14 Ir1 W4 C43 86.3(7) no
C14 Ir1 W4 C44 129.1(7) no
C14 Ir1 W4 C45 170.6(7) no
C14 Ir1 W5 C51 -53.0(4) no
C14 Ir1 W5 C52 21.8(4) no
C14 Ir1 W5 C53 19.6(4) no
C14 Ir1 W5 C54 70.1(5) no
C14 Ir1 W5 C55 81.1(4) no
C14 Ir1 W5 C56 53.4(4) no
C21 Ir2 Ir3 C31 -3.9(4) no
C21 Ir2 Ir3 C32 109.8(8) no
C21 Ir2 Ir3 C33 -102.8(4) no
C21 Ir2 W4 C41 144.0(4) no
C21 Ir2 W4 C42 171.1(4) no
C21 Ir2 W4 C43 123(1) no
C21 Ir2 W4 C44 77.8(5) no
C21 Ir2 W4 C45 106.6(4) no
C21 Ir2 W5 C51 -14.4(5) no
C21 Ir2 W5 C52 2.6(6) no
C21 Ir2 W5 C53 -65.0(6) no
C21 Ir2 W5 C54 -137.9(6) no
C21 Ir2 W5 C55 141.5(7) no
C21 Ir2 W5 C56 68.3(6) no
C22 Ir2 Ir3 C31 94.9(4) no
C22 Ir2 Ir3 C32 -151.4(8) no
C22 Ir2 Ir3 C33 -4.0(4) no
C22 Ir2 W4 C41 35.4(4) no
C22 Ir2 W4 C42 62.5(4) no
C22 Ir2 W4 C43 14(1) no
C22 Ir2 W4 C44 -30.8(5) no
C22 Ir2 W4 C45 -1.9(4) no
C22 Ir2 W5 C51 143.6(6) no
C22 Ir2 W5 C52 160.6(7) no
C22 Ir2 W5 C53 93.0(7) no
C22 Ir2 W5 C54 20.0(8) no
C22 Ir2 W5 C55 -60.6(8) no
C22 Ir2 W5 C56 -133.7(7) no
C31 Ir3 W5 C51 3.4(4) no
C31 Ir3 W5 C52 -61.7(4) no
C31 Ir3 W5 C53 -85.1(4) no
C31 Ir3 W5 C54 -119.5(4) no
C31 Ir3 W5 C55 -135.1(4) no
C31 Ir3 W5 C56 -86.6(6) no
C32 Ir3 W5 C51 106.0(4) no
C32 Ir3 W5 C52 40.9(4) no
C32 Ir3 W5 C53 17.5(4) no
C32 Ir3 W5 C54 -16.9(4) no
C32 Ir3 W5 C55 -32.5(4) no
C32 Ir3 W5 C56 16.0(6) no
C33 Ir3 W5 C51 -127.8(6) no
C33 Ir3 W5 C52 167.1(6) no
C33 Ir3 W5 C53 143.7(6) no
C33 Ir3 W5 C54 109.3(6) no
C33 Ir3 W5 C55 93.7(6) no
C33 Ir3 W5 C56 142.2(8) no
C41 W4 W5 C51 132.7(4) no
C41 W4 W5 C52 -126.8(4) no
C41 W4 W5 C53 -71.5(5) no
C41 W4 W5 C54 -53.9(4) no
C41 W4 W5 C55 -80.2(4) no
C41 W4 W5 C56 -114.7(3) no
C41 W4 C42 C43 -116.8(7) no
C41 W4 C42 C421 123(1) no
C41 W4 C43 C42 37.1(4) no
C41 W4 C43 C44 -79.7(5) no
C41 W4 C43 C431 160(1) no
C41 W4 C44 C43 78.4(5) no
C41 W4 C44 C45 -36.4(5) no
C41 W4 C44 C441 -159.0(8) no
C41 W4 C45 C44 117.1(7) no
C41 W4 C45 C451 -122(1) no
C41 C42 W4 C43 116.8(7) no
C41 C42 W4 C44 79.8(5) no
C41 C42 W4 C45 37.5(5) no
C41 C42 C43 C44 -1.4(9) no
C41 C42 C43 C431 169.5(8) no
C41 C45 W4 C42 -37.8(5) no
C41 C45 W4 C43 -79.3(5) no
C41 C45 W4 C44 -117.1(7) no
C41 C45 C44 C43 -1.1(9) no
C41 C45 C44 C441 -174.0(8) no
C42 W4 W5 C51 172.0(4) no
C42 W4 W5 C52 -87.5(4) no
C42 W4 W5 C53 -32.3(6) no
C42 W4 W5 C54 -14.6(4) no
C42 W4 W5 C55 -40.9(4) no
C42 W4 W5 C56 -75.4(4) no
C42 W4 C41 C45 115.5(8) no
C42 W4 C41 C411 -122.2(9) no
C42 W4 C43 C44 -116.8(7) no
C42 W4 C43 C431 123(1) no
C42 W4 C44 C43 36.9(5) no
C42 W4 C44 C45 -77.9(5) no
C42 W4 C44 C441 159.6(8) no
C42 W4 C45 C44 79.3(5) no
C42 W4 C45 C451 -160(1) no
C42 C41 W4 C43 -36.9(5) no
C42 C41 W4 C44 -78.2(5) no
C42 C41 W4 C45 -115.5(8) no
C42 C41 C45 C44 0.2(8) no
C42 C41 C45 C451 -173.1(7) no
C42 C43 W4 C44 116.8(7) no
C42 C43 W4 C45 78.3(5) no
C42 C43 C44 C45 1.5(9) no
C42 C43 C44 C441 174.4(8) no
C43 W4 W5 C51 -152.2(4) no
C43 W4 W5 C52 -51.8(4) no
C43 W4 W5 C53 3.5(6) no
C43 W4 W5 C54 21.1(4) no
C43 W4 W5 C55 -5.2(4) no
C43 W4 W5 C56 -39.7(4) no
C43 W4 C41 C45 78.7(5) no
C43 W4 C41 C411 -159.0(8) no
C43 W4 C42 C421 -120.5(9) no
C43 W4 C44 C45 -114.8(7) no
C43 W4 C44 C441 122.7(9) no
C43 W4 C45 C44 37.8(5) no
C43 W4 C45 C451 158(1) no
C43 C42 W4 C44 -37.0(4) no
C43 C42 W4 C45 -79.4(5) no
C43 C42 C41 C45 0.7(9) no
C43 C42 C41 C411 -172.2(7) no
C43 C44 W4 C45 114.8(7) no
C43 C44 C45 C451 172.3(7) no
C44 W4 W5 C51 -138(1) no
C44 W4 W5 C52 -38(1) no
C44 W4 W5 C53 17(1) no
C44 W4 W5 C54 35(1) no
C44 W4 W5 C55 9(1) no
C44 W4 W5 C56 -26(1) no
C44 W4 C41 C45 37.4(5) no
C44 W4 C41 C411 159.7(8) no
C44 W4 C42 C421 -157.5(9) no
C44 W4 C43 C431 -120(1) no
C44 W4 C45 C451 121(1) no
C44 C43 W4 C45 -38.5(5) no
C44 C43 C42 C421 -175.5(7) no
C44 C45 C41 C411 173.1(7) no
C45 W4 W5 C51 104.4(5) no
C45 W4 W5 C52 -155.1(5) no
C45 W4 W5 C53 -99.9(6) no
C45 W4 W5 C54 -82.2(5) no
C45 W4 W5 C55 -108.5(5) no
C45 W4 W5 C56 -143.0(5) no
C45 W4 C41 C411 122.3(9) no
C45 W4 C42 C421 160.2(9) no
C45 W4 C43 C431 -158(1) no
C45 W4 C44 C441 -122.5(9) no
C45 C41 C42 C421 174.6(7) no
C45 C44 C43 C431 -169.7(8) no
C51 W5 C52 C53 -106.6(6) no
C51 W5 C52 C56 137.3(7) no
C51 W5 C53 C52 69.7(6) no
C51 W5 C53 C54 -173.7(7) no
C51 W5 C54 C53 7.6(8) no
C51 W5 C54 C55 123.6(6) no
C51 W5 C55 C54 -86.0(7) no
C51 W5 C55 C56 28.9(9) no
C51 W5 C56 C52 -43.1(7) no
C51 W5 C56 C55 -159.8(6) no
C52 W5 C53 C54 116.6(8) no
C52 W5 C54 C53 -37.3(6) no
C52 W5 C54 C55 78.7(6) no
C52 W5 C55 C54 -78.3(6) no
C52 W5 C55 C56 36.6(6) no
C52 W5 C56 C55 -116.7(9) no
C52 C53 W5 C54 -116.6(8) no
C52 C53 W5 C55 -78.6(6) no
C52 C53 W5 C56 -36.9(5) no
C52 C53 C54 C55 -1.0(9) no
C52 C56 W5 C53 37.6(6) no
C52 C56 W5 C54 78.4(7) no
C52 C56 W5 C55 116.7(9) no
C52 C56 C55 C54 -1(1) no
C53 W5 C52 C56 -116.1(8) no
C53 W5 C54 C55 116.0(8) no
C53 W5 C55 C54 -36.7(5) no
C53 W5 C55 C56 78.2(6) no
C53 W5 C56 C55 -79.2(6) no
C53 C52 W5 C54 36.6(5) no
C53 C52 W5 C55 78.9(6) no
C53 C52 W5 C56 116.1(8) no
C53 C52 C56 C55 0.2(9) no
C53 C54 W5 C55 -116.0(8) no
C53 C54 W5 C56 -78.2(6) no
C53 C54 C55 C56 1(1) no
C54 W5 C52 C56 -79.5(7) no
C54 W5 C55 C56 114.9(8) no
C54 W5 C56 C55 -38.3(6) no
C54 C53 W5 C55 38.0(6) no
C54 C53 W5 C56 79.7(7) no
C54 C53 C52 C56 0.5(9) no
C54 C55 W5 C56 -114.9(8) no
C55 W5 C52 C56 -37.3(6) no
C55 C54 W5 C56 37.8(6) no
C61 W6 C64 C65 42.3(9) no
C61 W6 C64 C68 159.7(6) no
C61 W6 C65 C64 -146.8(7) no
C61 W6 C65 C66 98.7(7) no
C61 W6 C66 C65 -87.3(7) no
C61 W6 C66 C67 155.1(7) no
C61 W6 C67 C66 -33.7(9) no
C61 W6 C67 C68 -149.8(7) no
C61 W6 C68 C64 -45(1) no
C61 W6 C68 C67 70(1) no
C62 W6 C64 C65 178.2(7) no
C62 W6 C64 C68 -64.4(7) no
C62 W6 C65 C64 -3(1) no
C62 W6 C65 C66 -117.8(9) no
C62 W6 C66 C65 124.7(8) no
C62 W6 C66 C67 7(1) no
C62 W6 C67 C66 -175.8(6) no
C62 W6 C67 C68 68.1(8) no
C62 W6 C68 C64 124.4(6) no
C62 W6 C68 C67 -120.6(7) no
C63 W6 C64 C65 -79(1) no
C63 W6 C64 C68 38.1(9) no
C63 W6 C65 C64 134.5(7) no
C63 W6 C65 C66 19.9(8) no
C63 W6 C66 C65 -164.2(7) no
C63 W6 C66 C67 78.2(7) no
C63 W6 C67 C66 -101.6(7) no
C63 W6 C67 C68 142.3(8) no
C63 W6 C68 C64 -156.9(6) no
C63 W6 C68 C67 -41.9(8) no
C64 W6 C65 C66 -115(1) no
C64 W6 C66 C65 38.5(6) no
C64 W6 C66 C67 -79.1(7) no
C64 W6 C67 C66 78.4(7) no
C64 W6 C67 C68 -37.6(7) no
C64 W6 C68 C67 115(1) no
C64 C65 W6 C66 115(1) no
C64 C65 W6 C67 78.2(7) no
C64 C65 W6 C68 36.4(7) no
C64 C65 C66 C67 -2(2) no
C64 C68 W6 C65 -36.9(6) no
C64 C68 W6 C66 -78.1(7) no
C64 C68 W6 C67 -115(1) no
C64 C68 C67 C66 -2(2) no
C65 W6 C64 C68 117(1) no
C65 W6 C66 C67 -117.6(9) no
C65 W6 C67 C66 36.5(6) no
C65 W6 C67 C68 -79.5(8) no
C65 W6 C68 C67 78.1(8) no
C65 C64 W6 C66 -37.9(7) no
C65 C64 W6 C67 -79.1(7) no
C65 C64 W6 C68 -117(1) no
C65 C64 C68 C67 1(1) no
C65 C66 W6 C67 117.6(9) no
C65 C66 W6 C68 79.8(7) no
C65 C66 C67 C68 3(2) no
C66 W6 C64 C68 79.5(7) no
C66 W6 C67 C68 -116(1) no
C66 W6 C68 C67 37.0(7) no
C66 C65 W6 C67 -36.4(7) no
C66 C65 W6 C68 -78.2(7) no
C66 C65 C64 C68 0(1) no
C66 C67 W6 C68 116(1) no
C67 W6 C64 C68 38.2(6) no
C67 C66 W6 C68 -37.7(7) no
C411 C41 C42 C421 2(1) no
C411 C41 C45 C451 -0(1) no
C421 C42 C43 C431 -5(1) no
C431 C43 C44 C441 3(1) no
C441 C44 C45 C451 -1(1) no
